data_2237384
loop_
_publ_author_name
'Shotonwa, Ibukun O.'
'Boer\'e, Ren\'e T.'

_publ_section_title
;
 3,5-Diphenyl-1,2,4-dithiazolium tetrabromidoferrate(III)
;
_journal_coeditor_code QM2091
_journal_issue 2
_journal_name_full 'Acta Crystallographica Section E'
_journal_page_first m95
_journal_paper_doi 10.1107/S1600536813000275
_journal_volume 69
_journal_year 2013
_chemical_formula_iupac '(C14 H10 N S2) [Fe Br4]'
_chemical_formula_moiety 'C14 H10 N S2 +, Fe Br4 -'
_chemical_formula_sum 'C14 H10 Br4 Fe N S2'
_chemical_formula_weight 631.84
_chemical_melting_point 442.5
_chemical_name_systematic
;
3,5-Diphenyl-1,2,4-dithiazolium tetrabromidoferrate(III)
;
_space_group_IT_number 14
_symmetry_cell_setting monoclinic
_symmetry_space_group_name_Hall '-P 2ybc'
_symmetry_space_group_name_H-M 'P 1 21/c 1'
_atom_sites_solution_hydrogens difmap
_atom_sites_solution_primary direct
_atom_sites_solution_secondary difmap
_audit_creation_method SHELXL97
_cell_angle_alpha 90.00
_cell_angle_beta 96.4820(10)
_cell_angle_gamma 90.00
_cell_formula_units_Z 4
_cell_length_a 10.6492(5)
_cell_length_b 11.4005(6)
_cell_length_c 15.8046(8)
_cell_measurement_reflns_used 9924
_cell_measurement_temperature 173(2)
_cell_measurement_theta_max 27.46
_cell_measurement_theta_min 2.21
_cell_volume 1906.51(17)
_computing_cell_refinement 'SAINT-Plus (Bruker, 2008)'
_computing_data_collection 'APEX2 (Bruker, 2008)'
_computing_data_reduction 'SAINT-Plus (Bruker, 2008)'
_computing_molecular_graphics 'Mercury (Macrae <i>et al.</i>, 2008)'
_computing_publication_material 'publCIF (Westrip, 2010)'
_computing_structure_refinement 'SHELXTL (Sheldrick, 2008)'
_computing_structure_solution 'SHELXS97 (Sheldrick, 2008)'
_diffrn_ambient_temperature 173(2)
_diffrn_detector_area_resol_mean 66.06
_diffrn_measured_fraction_theta_full 0.998
_diffrn_measured_fraction_theta_max 0.994
_diffrn_measurement_device_type 'Bruker APEXII CCD area-detector'
_diffrn_measurement_method '\f and \w scans'
_diffrn_radiation_monochromator graphite
_diffrn_radiation_type MoK\a
_diffrn_radiation_wavelength 0.71073
_diffrn_reflns_av_R_equivalents 0.0418
_diffrn_reflns_av_sigmaI/netI 0.0299
_diffrn_reflns_limit_h_max 13
_diffrn_reflns_limit_h_min -13
_diffrn_reflns_limit_k_max 14
_diffrn_reflns_limit_k_min -14
_diffrn_reflns_limit_l_max 20
_diffrn_reflns_limit_l_min -20
_diffrn_reflns_number 27655
_diffrn_reflns_theta_full 25.50
_diffrn_reflns_theta_max 27.67
_diffrn_reflns_theta_min 1.92
_exptl_absorpt_coefficient_mu 9.387
_exptl_absorpt_correction_T_max 0.7456
_exptl_absorpt_correction_T_min 0.5562
_exptl_absorpt_correction_type multi-scan
_exptl_absorpt_process_details '(SADABS; Bruker, 2008)'
_exptl_crystal_colour red
_exptl_crystal_density_diffrn 2.201
_exptl_crystal_description prism
_exptl_crystal_F_000 1196
_exptl_crystal_size_max 0.219
_exptl_crystal_size_mid 0.132
_exptl_crystal_size_min 0.066
_refine_diff_density_max 0.625
_refine_diff_density_min -0.452
_refine_ls_goodness_of_fit_ref 1.019
_refine_ls_hydrogen_treatment constr
_refine_ls_matrix_type full
_refine_ls_number_parameters 199
_refine_ls_number_reflns 4426
_refine_ls_number_restraints 0
_refine_ls_restrained_S_all 1.019
_refine_ls_R_factor_all 0.0436
_refine_ls_R_factor_gt 0.0269
_refine_ls_shift/su_max 0.001
_refine_ls_shift/su_mean 0.000
_refine_ls_structure_factor_coef Fsqd
_refine_ls_weighting_details 'calc w = 1/[\s^2^(Fo^2^)+(0.0202P)^2^+0.6153P] where P=(Fo^2^+2Fc^2^)/3'
_refine_ls_weighting_scheme calc
_refine_ls_wR_factor_gt 0.0464
_refine_ls_wR_factor_ref 0.0502
_reflns_number_gt 3497
_reflns_number_total 4426
_reflns_threshold_expression I>2\s(I)
_cod_data_source_file qm2091.cif
_cod_data_source_block I
_cod_original_sg_symbol_H-M 'P 21/c'
_cod_database_code 2237384
_cod_database_fobs_code 2237384

loop_
_symmetry_equiv_pos_as_xyz
'x, y, z'
'-x, y+1/2, -z+1/2'
'-x, -y, -z'
'x, -y-1/2, z-1/2'

loop_
_atom_site_type_symbol
_atom_site_label
_atom_site_fract_x
_atom_site_fract_y
_atom_site_fract_z
_atom_site_U_iso_or_equiv
_atom_site_adp_type
_atom_site_calc_flag
_atom_site_refinement_flags
_atom_site_occupancy
_atom_site_symmetry_multiplicity
Br Br2 0.52392(3) 0.78560(3) 0.368206(19) 0.03449(8) Uani d . 1 1
S S2 0.66283(7) 0.51567(7) 0.45795(5) 0.03375(18) Uani d . 1 1
S S1 0.76220(7) 0.65596(7) 0.50609(5) 0.03592(18) Uani d . 1 1
N N1 0.8648(2) 0.4568(2) 0.56025(14) 0.0258(5) Uani d . 1 1
C C1 0.8760(2) 0.5727(2) 0.56450(16) 0.0264(6) Uani d . 1 1
C C2 0.7649(3) 0.4159(3) 0.51171(16) 0.0273(6) Uani d . 1 1
C C3 0.9797(3) 0.6304(2) 0.61626(17) 0.0266(6) Uani d . 1 1
C C4 0.9917(3) 0.7527(3) 0.61675(19) 0.0342(7) Uani d . 1 1
H H4 0.9323 0.7991 0.5821 0.041 Uiso calc R 1 1
C C5 1.0893(3) 0.8059(3) 0.6672(2) 0.0412(8) Uani d . 1 1
H H5 1.0965 0.8889 0.6681 0.049 Uiso calc R 1 1
C C6 1.1764(3) 0.7384(3) 0.71628(19) 0.0399(8) Uani d . 1 1
H H6 1.2439 0.7751 0.7509 0.048 Uiso calc R 1 1
C C7 1.1665(3) 0.6175(3) 0.71570(18) 0.0371(7) Uani d . 1 1
H H7 1.2274 0.5717 0.7497 0.045 Uiso calc R 1 1
C C8 1.0687(3) 0.5628(3) 0.66606(17) 0.0315(7) Uani d . 1 1
H H8 1.0621 0.4797 0.6658 0.038 Uiso calc R 1 1
C C9 0.7397(3) 0.2903(2) 0.50317(17) 0.0276(6) Uani d . 1 1
C C10 0.6429(3) 0.2465(3) 0.44497(18) 0.0347(7) Uani d . 1 1
H H10 0.5910 0.2985 0.4094 0.042 Uiso calc R 1 1
C C11 0.6230(3) 0.1269(3) 0.4395(2) 0.0416(8) Uani d . 1 1
H H11 0.5574 0.0966 0.3998 0.050 Uiso calc R 1 1
C C12 0.6980(3) 0.0510(3) 0.49137(18) 0.0369(7) Uani d . 1 1
H H12 0.6839 -0.0312 0.4871 0.044 Uiso calc R 1 1
C C13 0.7932(3) 0.0946(3) 0.5493(2) 0.0379(7) Uani d . 1 1
H H13 0.8441 0.0423 0.5853 0.045 Uiso calc R 1 1
C C14 0.8147(3) 0.2137(2) 0.55519(18) 0.0311(7) Uani d . 1 1
H H14 0.8808 0.2434 0.5948 0.037 Uiso calc R 1 1
Fe Fe1 0.67510(4) 0.82072(3) 0.27504(2) 0.02488(10) Uani d . 1 1
Br Br1 0.61558(3) 0.98672(3) 0.194423(18) 0.03480(8) Uani d . 1 1
Br Br3 0.68944(3) 0.65879(3) 0.18652(2) 0.04436(9) Uani d . 1 1
Br Br4 0.87224(3) 0.85136(3) 0.35206(2) 0.04081(9) Uani d . 1 1

loop_
_atom_site_aniso_label
_atom_site_aniso_U_11
_atom_site_aniso_U_22
_atom_site_aniso_U_33
_atom_site_aniso_U_12
_atom_site_aniso_U_13
_atom_site_aniso_U_23
Br2 0.02809(16) 0.03810(18) 0.03845(17) -0.00452(13) 0.00891(13) 0.00027(13)
S2 0.0321(4) 0.0389(4) 0.0287(4) 0.0031(3) -0.0038(3) 0.0027(3)
S1 0.0400(4) 0.0333(4) 0.0329(4) 0.0022(3) -0.0029(3) 0.0078(3)
N1 0.0239(12) 0.0289(13) 0.0247(12) -0.0012(10) 0.0031(10) -0.0007(10)
C1 0.0246(15) 0.0331(17) 0.0227(14) 0.0011(12) 0.0078(12) 0.0033(12)
C2 0.0241(15) 0.0370(17) 0.0214(14) 0.0034(12) 0.0046(12) 0.0039(12)
C3 0.0276(15) 0.0306(16) 0.0228(14) -0.0027(12) 0.0089(12) 0.0015(12)
C4 0.0327(17) 0.0301(17) 0.0413(18) 0.0011(13) 0.0104(14) 0.0039(14)
C5 0.0426(19) 0.0318(18) 0.051(2) -0.0102(15) 0.0146(16) -0.0056(15)
C6 0.0397(19) 0.046(2) 0.0337(17) -0.0143(15) 0.0019(14) -0.0044(15)
C7 0.0392(18) 0.0401(19) 0.0307(17) -0.0056(14) -0.0019(14) 0.0038(14)
C8 0.0362(17) 0.0290(16) 0.0294(16) -0.0023(13) 0.0044(13) 0.0021(13)
C9 0.0258(15) 0.0332(16) 0.0246(14) -0.0017(12) 0.0065(12) -0.0014(12)
C10 0.0273(16) 0.045(2) 0.0303(16) -0.0031(14) -0.0017(13) -0.0023(14)
C11 0.0351(18) 0.053(2) 0.0358(18) -0.0111(16) 0.0003(14) -0.0103(16)
C12 0.0405(19) 0.0312(17) 0.0397(18) -0.0052(14) 0.0078(15) -0.0068(14)
C13 0.0378(18) 0.0344(18) 0.0409(18) -0.0014(14) 0.0019(14) -0.0007(14)
C14 0.0286(16) 0.0334(17) 0.0303(15) -0.0026(13) -0.0010(12) -0.0026(13)
Fe1 0.0231(2) 0.0242(2) 0.0271(2) 0.00182(16) 0.00160(16) 0.00272(16)
Br1 0.04259(18) 0.02889(16) 0.03186(16) 0.00849(13) -0.00040(13) 0.00606(12)
Br3 0.0519(2) 0.02974(18) 0.0529(2) 0.00340(15) 0.01216(16) -0.00932(15)
Br4 0.02328(15) 0.0481(2) 0.0491(2) -0.00342(14) -0.00431(13) 0.01204(15)

loop_
_atom_type_symbol
_atom_type_description
_atom_type_scat_dispersion_real
_atom_type_scat_dispersion_imag
_atom_type_scat_source
C C 0.0033 0.0016 'International Tables Vol C Tables 4.2.6.8 and 6.1.1.4'
H H 0.0000 0.0000 'International Tables Vol C Tables 4.2.6.8 and 6.1.1.4'
N N 0.0061 0.0033 'International Tables Vol C Tables 4.2.6.8 and 6.1.1.4'
S S 0.1246 0.1234 'International Tables Vol C Tables 4.2.6.8 and 6.1.1.4'
Fe Fe 0.3463 0.8444 'International Tables Vol C Tables 4.2.6.8 and 6.1.1.4'
Br Br -0.2901 2.4595 'International Tables Vol C Tables 4.2.6.8 and 6.1.1.4'

loop_
_exptl_crystal_face_index_h
_exptl_crystal_face_index_k
_exptl_crystal_face_index_l
_exptl_crystal_face_perp_dist
1.00 0.00 -1.00 0.0380
-1.00 0.00 1.00 0.0110
-1.00 0.00 -1.00 0.0100
1.00 0.00 1.00 0.0630
-1.00 0.00 0.00 0.0100
0.00 1.00 -1.00 0.0490
0.00 -1.00 0.00 0.0880
0.00 0.00 -1.00 0.0100
0.00 0.00 1.00 0.0680

loop_
_geom_angle_atom_site_label_1
_geom_angle_atom_site_label_2
_geom_angle_atom_site_label_3
_geom_angle
C2 S2 S1 93.58(10)
C1 S1 S2 94.17(10)
C2 N1 C1 116.2(2)
N1 C1 C3 122.4(2)
N1 C1 S1 117.9(2)
C3 C1 S1 119.7(2)
N1 C2 C9 121.8(2)
N1 C2 S2 118.2(2)
C9 C2 S2 120.1(2)
C8 C3 C4 119.5(3)
C8 C3 C1 119.5(3)
C4 C3 C1 121.1(3)
C5 C4 C3 120.3(3)
C5 C4 H4 119.9
C3 C4 H4 119.9
C6 C5 C4 119.8(3)
C6 C5 H5 120.1
C4 C5 H5 120.1
C5 C6 C7 120.5(3)
C5 C6 H6 119.7
C7 C6 H6 119.7
C8 C7 C6 120.4(3)
C8 C7 H7 119.8
C6 C7 H7 119.8
C7 C8 C3 119.5(3)
C7 C8 H8 120.2
C3 C8 H8 120.2
C14 C9 C10 119.9(3)
C14 C9 C2 118.3(2)
C10 C9 C2 121.8(3)
C11 C10 C9 119.4(3)
C11 C10 H10 120.3
C9 C10 H10 120.3
C10 C11 C12 120.5(3)
C10 C11 H11 119.8
C12 C11 H11 119.8
C13 C12 C11 120.0(3)
C13 C12 H12 120.0
C11 C12 H12 120.0
C14 C13 C12 120.3(3)
C14 C13 H13 119.9
C12 C13 H13 119.9
C13 C14 C9 119.9(3)
C13 C14 H14 120.0
C9 C14 H14 120.0
Br1 Fe1 Br4 109.714(19)
Br1 Fe1 Br3 110.324(19)
Br4 Fe1 Br3 108.411(19)
Br1 Fe1 Br2 108.648(19)
Br4 Fe1 Br2 109.921(19)
Br3 Fe1 Br2 109.817(19)

loop_
_geom_bond_atom_site_label_1
_geom_bond_atom_site_label_2
_geom_bond_distance
Br2 Fe1 2.3357(5)
S2 C2 1.729(3)
S2 S1 2.0186(11)
S1 C1 1.723(3)
N1 C2 1.324(3)
N1 C1 1.329(3)
C1 C3 1.455(4)
C2 C9 1.460(4)
C3 C8 1.394(4)
C3 C4 1.399(4)
C4 C5 1.377(4)
C4 H4 0.9500
C5 C6 1.375(4)
C5 H5 0.9500
C6 C7 1.382(4)
C6 H6 0.9500
C7 C8 1.380(4)
C7 H7 0.9500
C8 H8 0.9500
C9 C14 1.389(4)
C9 C10 1.394(4)
C10 C11 1.381(4)
C10 H10 0.9500
C11 C12 1.382(4)
C11 H11 0.9500
C12 C13 1.379(4)
C12 H12 0.9500
C13 C14 1.379(4)
C13 H13 0.9500
C14 H14 0.9500
Fe1 Br1 2.3291(5)
Fe1 Br4 2.3311(5)
Fe1 Br3 2.3317(5)
